data_4073645
loop_
_publ_author_name
'Ionkin, Alex S.'
'Marshall, William J.'
'Fish, Brian M.'
'Schiffhauer, Matthew F.'
'Davidson, Fredric'
'McEwen, Charles N.'
'Keys, Dalen E.'

_publ_section_title
;
 Aromatic 1H-[1,2]Diphosphole with a Planar Tricoordinated Phosphorus,
 Plus \h2-Coordination Mode between Ruthenium(0) and a
 Phosphaalkene&#x2020;
;
_journal_issue 20
_journal_name_full Organometallics
_journal_page_first 5050
_journal_paper_doi 10.1021/om7005084
_journal_volume 26
_journal_year 2007
_chemical_formula_sum 'C55.5 H88 N2 P2'
_chemical_formula_weight 845.22
_chemical_name_systematic
;
 ?
;
_space_group_IT_number 15
_symmetry_cell_setting monoclinic
_symmetry_space_group_name_Hall '-C 2yc'
_symmetry_space_group_name_H-M 'C 1 2/c 1'
_atom_sites_solution_hydrogens geom
_atom_sites_solution_primary direct
_atom_sites_solution_secondary difmap
_audit_creation_method SHELXL-97
_cell_angle_alpha 90.00
_cell_angle_beta 93.516(2)
_cell_angle_gamma 90.00
_cell_formula_units_Z 8
_cell_length_a 34.147(3)
_cell_length_b 9.3537(7)
_cell_length_c 33.687(3)
_cell_measurement_temperature 293(2)
_cell_volume 10739.4(16)
_computing_cell_refinement 'Bruker XSCANS'
_computing_data_collection 'Bruker XSCANS'
_computing_data_reduction 'Bruker SHELXTL'
_computing_molecular_graphics 'Bruker SHELXTL'
_computing_publication_material 'Bruker SHELXTL'
_computing_structure_refinement 'SHELXL-97 (Sheldrick, 1997)'
_computing_structure_solution 'SHELXS-97 (Sheldrick, 1990)'
_diffrn_ambient_temperature 293(2)
_diffrn_measured_fraction_theta_full 0.996
_diffrn_measured_fraction_theta_max 0.996
_diffrn_measurement_device_type 'Bruker P4'
_diffrn_measurement_method '\w scans'
_diffrn_radiation_monochromator graphite
_diffrn_radiation_source 'fine-focus sealed tube'
_diffrn_radiation_type MoK\a
_diffrn_radiation_wavelength 0.71073
_diffrn_reflns_av_R_equivalents 0.1204
_diffrn_reflns_av_sigmaI/netI 0.1159
_diffrn_reflns_limit_h_max 44
_diffrn_reflns_limit_h_min -45
_diffrn_reflns_limit_k_max 12
_diffrn_reflns_limit_k_min -12
_diffrn_reflns_limit_l_max 44
_diffrn_reflns_limit_l_min -44
_diffrn_reflns_number 51634
_diffrn_reflns_theta_full 28.29
_diffrn_reflns_theta_max 28.29
_diffrn_reflns_theta_min 1.19
_exptl_absorpt_coefficient_mu 0.116
_exptl_absorpt_correction_type none
_exptl_crystal_colour colourless
_exptl_crystal_density_diffrn 1.046
_exptl_crystal_density_method 'not measured'
_exptl_crystal_description iregblok
_exptl_crystal_F_000 3720
_exptl_crystal_size_max 0.480
_exptl_crystal_size_mid 0.330
_exptl_crystal_size_min 0.280
_refine_diff_density_max 0.731
_refine_diff_density_min -0.405
_refine_diff_density_rms 0.067
_refine_ls_extinction_method none
_refine_ls_goodness_of_fit_ref 0.884
_refine_ls_hydrogen_treatment riding
_refine_ls_matrix_type full
_refine_ls_number_parameters 562
_refine_ls_number_reflns 13317
_refine_ls_number_restraints 2
_refine_ls_restrained_S_all 0.886
_refine_ls_R_factor_all 0.1334
_refine_ls_R_factor_gt 0.0707
_refine_ls_shift/su_max 0.300
_refine_ls_shift/su_mean 0.009
_refine_ls_structure_factor_coef Fsqd
_refine_ls_weighting_details 'calc w=1/[\s^2^(Fo^2^)+(0.1218P)^2^+0.0000P] where P=(Fo^2^+2Fc^2^)/3'
_refine_ls_weighting_scheme calc
_refine_ls_wR_factor_gt 0.1846
_refine_ls_wR_factor_ref 0.2176
_reflns_number_gt 6679
_reflns_number_total 13317
_reflns_threshold_expression >2sigma(I)
_cod_data_source_file om7005084-file002.cif
_cod_data_source_block 06019
_cod_depositor_comments
;
The following automatic conversions were performed:

'_symmetry_cell_setting' value 'Monoclinic' changed to 'monoclinic'
according to /home/saulius/struct/CIF-dictionaries/cif_core.dic
dictionary named 'cif_core.dic' version 2.4.1 from 2010-06-29.

Automatic conversion script
Id: cif_fix_values 1715 2011-07-08 13:25:40Z adriana 
;
_cod_original_sg_symbol_H-M C2/c
_cod_original_formula_sum 'C55.50 H88 N2 P2'
_cod_database_code 4073645

loop_
_symmetry_equiv_pos_as_xyz
'x, y, z'
'-x, y, -z+1/2'
'x+1/2, y+1/2, z'
'-x+1/2, y+1/2, -z+1/2'
'-x, -y, -z'
'x, -y, z-1/2'
'-x+1/2, -y+1/2, -z'
'x+1/2, -y+1/2, z-1/2'

loop_
_atom_site_label
_atom_site_type_symbol
_atom_site_fract_x
_atom_site_fract_y
_atom_site_fract_z
_atom_site_U_iso_or_equiv
_atom_site_adp_type
_atom_site_occupancy
_atom_site_symmetry_multiplicity
_atom_site_calc_flag
_atom_site_refinement_flags
_atom_site_disorder_assembly
_atom_site_disorder_group
P1 P 0.32684(2) 0.06208(8) -0.01065(2) 0.0408(2) Uani 1 1 d . . .
P2 P 0.323706(18) 0.04662(7) 0.147298(18) 0.03046(17) Uani 1 1 d . . .
C1 C 0.33595(7) 0.1576(3) 0.03002(7) 0.0376(6) Uani 1 1 d . . .
H1A H 0.3547 0.2295 0.0292 0.045 Uiso 1 1 calc R . .
C2 C 0.31643(7) 0.1377(3) 0.06802(7) 0.0402(6) Uani 1 1 d . . .
H2A H 0.2965 0.0642 0.0647 0.048 Uiso 1 1 calc R . .
H2B H 0.3038 0.2260 0.0752 0.048 Uiso 1 1 calc R . .
C3 C 0.34703(7) 0.0940(3) 0.10119(7) 0.0370(6) Uani 1 1 d . . .
H3A H 0.3652 0.1724 0.1065 0.044 Uiso 1 1 calc R . .
H3B H 0.3619 0.0128 0.0924 0.044 Uiso 1 1 calc R . .
C4 C 0.32646(8) -0.1520(3) 0.15110(8) 0.0406(6) Uani 1 1 d . . .
H4A H 0.3536 -0.1849 0.1554 0.049 Uiso 1 1 calc R . .
C5 C 0.30139(9) -0.2007(3) 0.18459(9) 0.0547(8) Uani 1 1 d . . .
H5A H 0.2999 -0.1265 0.2045 0.066 Uiso 1 1 calc R . .
H5B H 0.3122 -0.2864 0.1972 0.066 Uiso 1 1 calc R . .
C6 C 0.26099(9) -0.2304(3) 0.16428(9) 0.0525(8) Uani 1 1 d . . .
H6A H 0.2484 -0.3106 0.1765 0.063 Uiso 1 1 calc R . .
H6B H 0.2441 -0.1472 0.1651 0.063 Uiso 1 1 calc R . .
N7 N 0.27019(7) -0.2634(2) 0.12398(7) 0.0492(6) Uani 1 1 d . A .
C8 C 0.30648(8) -0.2194(3) 0.11468(9) 0.0447(7) Uani 1 1 d . A .
C9 C 0.24252(10) -0.3229(4) 0.09385(11) 0.0628(9) Uani 1 1 d D . .
C10 C 0.25587(18) -0.2850(8) 0.05507(18) 0.0526(11) Uiso 0.468(4) 1 d PD A 1
H10A H 0.2525 -0.1834 0.0503 0.063 Uiso 0.468(4) 1 calc PR A 1
H10B H 0.2410 -0.3368 0.0343 0.063 Uiso 0.468(4) 1 calc PR A 1
C11 C 0.29901(18) -0.3253(8) 0.0554(2) 0.0463(11) Uiso 0.468(4) 1 d PD A 1
H11A H 0.3025 -0.4232 0.0645 0.056 Uiso 0.468(4) 1 calc PR A 1
H11B H 0.3079 -0.3192 0.0287 0.056 Uiso 0.468(4) 1 calc PR A 1
C10' C 0.26875(17) -0.3871(6) 0.05979(16) 0.0526(11) Uiso 0.532(4) 1 d PD A 2
H10C H 0.2846 -0.4655 0.0706 0.063 Uiso 0.532(4) 1 calc PR A 2
H10D H 0.2517 -0.4240 0.0381 0.063 Uiso 0.532(4) 1 calc PR A 2
C11' C 0.29483(17) -0.2735(7) 0.04451(17) 0.0463(11) Uiso 0.532(4) 1 d PD A 2
H11C H 0.2796 -0.1923 0.0345 0.056 Uiso 0.532(4) 1 calc PR A 2
H11D H 0.3100 -0.3104 0.0234 0.056 Uiso 0.532(4) 1 calc PR A 2
N12 N 0.32212(7) -0.2306(3) 0.08139(9) 0.0685(8) Uani 1 1 d . . .
C13 C 0.36440(7) 0.1345(3) -0.04244(7) 0.0318(5) Uani 1 1 d . . .
C14 C 0.40209(7) 0.0674(3) -0.04215(7) 0.0323(5) Uani 1 1 d . . .
C15 C 0.43234(7) 0.1401(3) -0.05856(7) 0.0346(6) Uani 1 1 d . . .
H15A H 0.4569 0.0971 -0.0580 0.042 Uiso 1 1 calc R . .
C16 C 0.42786(7) 0.2749(3) -0.07603(7) 0.0345(6) Uani 1 1 d . . .
C17 C 0.39036(7) 0.3305(3) -0.07915(7) 0.0350(6) Uani 1 1 d . . .
H17A H 0.3865 0.4176 -0.0921 0.042 Uiso 1 1 calc R . .
C18 C 0.35807(7) 0.2640(3) -0.06406(7) 0.0325(6) Uani 1 1 d . . .
C19 C 0.41147(8) -0.0845(3) -0.02446(8) 0.0418(6) Uani 1 1 d . . .
C20 C 0.38127(10) -0.1953(3) -0.04014(10) 0.0616(9) Uani 1 1 d . . .
H20A H 0.3885 -0.2880 -0.0298 0.092 Uiso 1 1 calc R . .
H20B H 0.3806 -0.1974 -0.0687 0.092 Uiso 1 1 calc R . .
H20C H 0.3558 -0.1700 -0.0317 0.092 Uiso 1 1 calc R . .
C21 C 0.41409(10) -0.0839(3) 0.02105(9) 0.0612(9) Uani 1 1 d . . .
H21A H 0.4253 -0.1725 0.0307 0.092 Uiso 1 1 calc R . .
H21B H 0.3883 -0.0731 0.0305 0.092 Uiso 1 1 calc R . .
H21C H 0.4304 -0.0059 0.0305 0.092 Uiso 1 1 calc R . .
C22 C 0.45116(9) -0.1402(3) -0.03704(9) 0.0541(8) Uani 1 1 d . . .
H22A H 0.4550 -0.2365 -0.0278 0.081 Uiso 1 1 calc R . .
H22B H 0.4718 -0.0806 -0.0257 0.081 Uiso 1 1 calc R . .
H22C H 0.4515 -0.1382 -0.0655 0.081 Uiso 1 1 calc R . .
C23 C 0.46334(8) 0.3522(3) -0.09125(9) 0.0463(7) Uani 1 1 d . . .
C24 C 0.49453(11) 0.3681(5) -0.05720(14) 0.1157(19) Uani 1 1 d . . .
H24A H 0.5172 0.4143 -0.0667 0.173 Uiso 1 1 calc R . .
H24B H 0.5017 0.2753 -0.0470 0.173 Uiso 1 1 calc R . .
H24C H 0.4843 0.4247 -0.0364 0.173 Uiso 1 1 calc R . .
C25 C 0.47914(13) 0.2696(4) -0.12479(15) 0.1121(18) Uani 1 1 d . . .
H25A H 0.4600 0.2676 -0.1468 0.168 Uiso 1 1 calc R . .
H25B H 0.4849 0.1736 -0.1162 0.168 Uiso 1 1 calc R . .
H25C H 0.5027 0.3145 -0.1328 0.168 Uiso 1 1 calc R . .
C26 C 0.45315(10) 0.5021(4) -0.10628(12) 0.0722(10) Uani 1 1 d . . .
H26A H 0.4336 0.4962 -0.1279 0.108 Uiso 1 1 calc R . .
H26B H 0.4763 0.5472 -0.1152 0.108 Uiso 1 1 calc R . .
H26C H 0.4432 0.5574 -0.0851 0.108 Uiso 1 1 calc R . .
C27 C 0.31723(7) 0.3338(3) -0.07275(8) 0.0401(6) Uani 1 1 d . . .
C28 C 0.31799(9) 0.4426(3) -0.10719(9) 0.0572(8) Uani 1 1 d . . .
H28A H 0.3276 0.3968 -0.1302 0.086 Uiso 1 1 calc R . .
H28B H 0.3349 0.5210 -0.0993 0.086 Uiso 1 1 calc R . .
H28C H 0.2919 0.4777 -0.1135 0.086 Uiso 1 1 calc R . .
C29 C 0.28666(8) 0.2214(3) -0.08646(9) 0.0507(7) Uani 1 1 d . . .
H29A H 0.2960 0.1687 -0.1085 0.076 Uiso 1 1 calc R . .
H29B H 0.2624 0.2680 -0.0946 0.076 Uiso 1 1 calc R . .
H29C H 0.2824 0.1571 -0.0649 0.076 Uiso 1 1 calc R . .
C30 C 0.30371(9) 0.4189(3) -0.03703(9) 0.0542(8) Uani 1 1 d . . .
H30A H 0.3241 0.4839 -0.0279 0.081 Uiso 1 1 calc R . .
H30B H 0.2982 0.3541 -0.0160 0.081 Uiso 1 1 calc R . .
H30C H 0.2804 0.4718 -0.0449 0.081 Uiso 1 1 calc R . .
C31 C 0.35401(7) 0.0932(2) 0.19354(7) 0.0289(5) Uani 1 1 d . . .
C32 C 0.38747(7) 0.0156(3) 0.20996(7) 0.0347(6) Uani 1 1 d . . .
C33 C 0.39265(8) 0.0083(3) 0.25102(8) 0.0449(7) Uani 1 1 d . . .
H33A H 0.4136 -0.0457 0.2617 0.054 Uiso 1 1 calc R . .
C34 C 0.36918(8) 0.0746(3) 0.27707(8) 0.0507(8) Uani 1 1 d . . .
C35 C 0.34115(8) 0.1673(3) 0.26023(7) 0.0439(7) Uani 1 1 d . . .
H35A H 0.3269 0.2227 0.2771 0.053 Uiso 1 1 calc R . .
C36 C 0.33329(7) 0.1818(2) 0.21981(7) 0.0313(5) Uani 1 1 d . . .
C37 C 0.42163(8) -0.0562(3) 0.18819(8) 0.0465(7) Uani 1 1 d . . .
C38 C 0.42093(8) -0.0428(3) 0.14351(8) 0.0548(8) Uani 1 1 d . . .
H38A H 0.4163 0.0551 0.1360 0.082 Uiso 1 1 calc R . .
H38B H 0.4003 -0.1016 0.1317 0.082 Uiso 1 1 calc R . .
H38C H 0.4457 -0.0734 0.1344 0.082 Uiso 1 1 calc R . .
C39 C 0.42511(11) -0.2151(3) 0.19891(11) 0.0722(10) Uani 1 1 d . . .
H39A H 0.4463 -0.2568 0.1855 0.108 Uiso 1 1 calc R . .
H39B H 0.4011 -0.2630 0.1908 0.108 Uiso 1 1 calc R . .
H39C H 0.4301 -0.2250 0.2271 0.108 Uiso 1 1 calc R . .
C40 C 0.46003(8) 0.0177(4) 0.20398(10) 0.0665(9) Uani 1 1 d . . .
H40A H 0.4587 0.1178 0.1979 0.100 Uiso 1 1 calc R . .
H40B H 0.4819 -0.0243 0.1916 0.100 Uiso 1 1 calc R . .
H40C H 0.4634 0.0052 0.2323 0.100 Uiso 1 1 calc R . .
C41 C 0.37473(10) 0.0427(5) 0.32178(9) 0.0834(14) Uani 1 1 d . . .
C42 C 0.36951(14) -0.1241(6) 0.32774(14) 0.133(2) Uani 1 1 d . . .
H42A H 0.3435 -0.1518 0.3184 0.200 Uiso 1 1 calc R . .
H42B H 0.3736 -0.1471 0.3555 0.200 Uiso 1 1 calc R . .
H42C H 0.3883 -0.1745 0.3129 0.200 Uiso 1 1 calc R . .
C43 C 0.41634(11) 0.0809(5) 0.33694(10) 0.0923(14) Uani 1 1 d . . .
H43A H 0.4204 0.1817 0.3339 0.138 Uiso 1 1 calc R . .
H43B H 0.4347 0.0292 0.3220 0.138 Uiso 1 1 calc R . .
H43C H 0.4201 0.0558 0.3645 0.138 Uiso 1 1 calc R . .
C44 C 0.34419(16) 0.1073(9) 0.34454(11) 0.174(3) Uani 1 1 d . . .
H44A H 0.3478 0.2091 0.3455 0.261 Uiso 1 1 calc R . .
H44B H 0.3458 0.0695 0.3711 0.261 Uiso 1 1 calc R . .
H44C H 0.3189 0.0858 0.3320 0.261 Uiso 1 1 calc R . .
C45 C 0.30219(8) 0.2954(3) 0.20617(7) 0.0383(6) Uani 1 1 d . . .
C46 C 0.30147(11) 0.4167(3) 0.23739(9) 0.0649(10) Uani 1 1 d . . .
H46A H 0.3276 0.4517 0.2431 0.097 Uiso 1 1 calc R . .
H46B H 0.2912 0.3804 0.2613 0.097 Uiso 1 1 calc R . .
H46C H 0.2851 0.4931 0.2271 0.097 Uiso 1 1 calc R . .
C47 C 0.26062(8) 0.2307(3) 0.20251(9) 0.0549(8) Uani 1 1 d . . .
H47A H 0.2592 0.1606 0.1817 0.082 Uiso 1 1 calc R . .
H47B H 0.2418 0.3050 0.1964 0.082 Uiso 1 1 calc R . .
H47C H 0.2550 0.1862 0.2272 0.082 Uiso 1 1 calc R . .
C48 C 0.31197(9) 0.3689(3) 0.16738(8) 0.0481(7) Uani 1 1 d . . .
H48A H 0.3380 0.4079 0.1703 0.072 Uiso 1 1 calc R . .
H48B H 0.2935 0.4445 0.1614 0.072 Uiso 1 1 calc R . .
H48C H 0.3105 0.3005 0.1461 0.072 Uiso 1 1 calc R . .
C50 C 0.4318(2) 0.3901(8) 0.1499(3) 0.198(3) Uani 1 1 d . . .
H50A H 0.4266 0.4804 0.1620 0.297 Uiso 1 1 calc R . .
H50B H 0.4584 0.3623 0.1568 0.297 Uiso 1 1 calc R . .
H50C H 0.4143 0.3190 0.1592 0.297 Uiso 1 1 calc R . .
C51 C 0.42634(13) 0.4022(5) 0.10970(12) 0.0806(13) Uani 1 1 d . . .
C52 C 0.44574(10) 0.3108(4) 0.08333(15) 0.0731(11) Uani 1 1 d . . .
H52A H 0.4630 0.2402 0.0929 0.088 Uiso 1 1 calc R . .
C53 C 0.43797(13) 0.3311(5) 0.04379(14) 0.0797(11) Uani 1 1 d . . .
H53A H 0.4497 0.2712 0.0260 0.096 Uiso 1 1 calc R . .
C54 C 0.41387(14) 0.4346(5) 0.02953(15) 0.0894(13) Uani 1 1 d . . .
H54A H 0.4102 0.4489 0.0022 0.107 Uiso 1 1 calc R . .
C55 C 0.39528(12) 0.5167(5) 0.05456(16) 0.0845(12) Uani 1 1 d . . .
H55A H 0.3779 0.5855 0.0441 0.101 Uiso 1 1 calc R . .
C56 C 0.40055(11) 0.5048(4) 0.09383(15) 0.0745(11) Uani 1 1 d . . .
H56A H 0.3871 0.5643 0.1104 0.089 Uiso 1 1 calc R . .
C57 C 0.0635(4) 0.9517(10) 0.2286(3) 0.239(6) Uani 1 1 d . . .
H57A H 0.0710 0.8853 0.2087 0.358 Uiso 1 1 calc R . .
H57B H 0.0839 0.9570 0.2495 0.358 Uiso 1 1 calc R . .
H57C H 0.0595 1.0445 0.2169 0.358 Uiso 1 1 calc R . .
C58 C 0.0284(9) 0.905(2) 0.2446(7) 0.52(3) Uani 1 1 d . . .
H58A H 0.0197 0.8249 0.2280 0.627 Uiso 1 1 calc R . .
H58B H 0.0366 0.8643 0.2702 0.627 Uiso 1 1 calc R . .
C59 C 0.0000 0.968(3) 0.2500 0.33(2) Uani 1 2 d S . .
H9 H 0.2269(14) -0.408(5) 0.1004(14) 0.130(16) Uiso 1 1 d . . .
H9' H 0.2161(10) -0.267(4) 0.0891(9) 0.072(10) Uiso 1 1 d . . .

loop_
_atom_site_aniso_label
_atom_site_aniso_U_11
_atom_site_aniso_U_22
_atom_site_aniso_U_33
_atom_site_aniso_U_23
_atom_site_aniso_U_13
_atom_site_aniso_U_12
P1 0.0349(4) 0.0561(5) 0.0313(4) -0.0031(3) 0.0011(3) -0.0123(3)
P2 0.0302(3) 0.0316(3) 0.0293(3) -0.0024(3) -0.0004(3) -0.0014(3)
C1 0.0300(13) 0.0504(16) 0.0322(13) -0.0005(11) 0.0009(11) -0.0029(11)
C2 0.0318(14) 0.0562(18) 0.0325(14) -0.0034(12) 0.0023(11) -0.0035(12)
C3 0.0306(13) 0.0492(16) 0.0312(13) -0.0052(11) 0.0028(10) -0.0036(11)
C4 0.0413(15) 0.0300(13) 0.0497(16) -0.0062(12) -0.0037(12) -0.0015(11)
C5 0.075(2) 0.0333(15) 0.0536(18) 0.0092(13) -0.0118(16) -0.0119(14)
C6 0.0596(19) 0.0440(17) 0.0545(18) 0.0078(14) 0.0075(15) -0.0126(14)
N7 0.0463(14) 0.0449(14) 0.0559(15) -0.0098(11) -0.0012(11) -0.0140(11)
C8 0.0366(15) 0.0348(15) 0.0624(19) -0.0145(13) 0.0006(14) -0.0019(12)
C9 0.053(2) 0.063(2) 0.070(2) -0.0046(17) -0.0116(17) -0.0262(18)
N12 0.0476(15) 0.082(2) 0.0772(19) -0.0522(16) 0.0104(14) -0.0133(14)
C13 0.0311(13) 0.0379(14) 0.0260(12) -0.0058(10) -0.0010(10) -0.0071(10)
C14 0.0344(13) 0.0342(14) 0.0276(12) -0.0055(10) -0.0042(10) -0.0006(11)
C15 0.0277(13) 0.0364(14) 0.0394(14) -0.0051(11) -0.0007(11) 0.0014(11)
C16 0.0289(13) 0.0378(14) 0.0366(14) -0.0050(11) 0.0015(10) -0.0039(11)
C17 0.0341(14) 0.0335(14) 0.0370(14) -0.0020(11) -0.0014(11) 0.0003(11)
C18 0.0283(13) 0.0386(14) 0.0303(13) -0.0106(11) -0.0014(10) -0.0020(10)
C19 0.0470(16) 0.0393(15) 0.0385(15) 0.0013(12) -0.0036(12) 0.0016(12)
C20 0.070(2) 0.0390(17) 0.074(2) 0.0003(15) -0.0080(17) -0.0061(15)
C21 0.076(2) 0.064(2) 0.0428(17) 0.0090(15) -0.0036(16) 0.0170(17)
C22 0.0600(19) 0.0432(17) 0.0592(19) 0.0011(14) 0.0033(15) 0.0124(14)
C23 0.0311(14) 0.0460(16) 0.0625(19) 0.0051(14) 0.0095(13) -0.0055(12)
C24 0.063(2) 0.147(4) 0.132(4) 0.070(3) -0.036(2) -0.061(3)
C25 0.106(3) 0.082(3) 0.160(4) -0.024(3) 0.101(3) -0.022(2)
C26 0.061(2) 0.0544(19) 0.103(3) 0.018(2) 0.022(2) -0.0063(17)
C27 0.0294(13) 0.0463(16) 0.0440(15) -0.0053(12) -0.0034(11) 0.0023(11)
C28 0.0427(17) 0.064(2) 0.064(2) 0.0096(16) -0.0059(15) 0.0122(15)
C29 0.0312(14) 0.0604(19) 0.0589(18) -0.0090(14) -0.0105(13) 0.0005(13)
C30 0.0460(17) 0.0597(19) 0.0565(19) -0.0116(15) -0.0005(14) 0.0167(14)
C31 0.0312(13) 0.0278(12) 0.0275(12) 0.0006(10) 0.0013(10) -0.0033(10)
C32 0.0309(13) 0.0358(14) 0.0370(14) -0.0009(11) -0.0001(11) 0.0026(10)
C33 0.0369(15) 0.0546(17) 0.0422(16) 0.0109(13) -0.0040(12) 0.0099(13)
C34 0.0423(16) 0.080(2) 0.0296(14) 0.0075(14) 0.0016(12) 0.0143(15)
C35 0.0454(16) 0.0592(18) 0.0277(13) -0.0032(12) 0.0069(12) 0.0095(13)
C36 0.0336(13) 0.0314(13) 0.0289(12) 0.0013(10) 0.0024(10) -0.0001(10)
C37 0.0365(15) 0.0551(18) 0.0475(16) -0.0043(13) -0.0018(12) 0.0117(13)
C38 0.0349(15) 0.079(2) 0.0502(18) -0.0087(15) 0.0040(13) 0.0210(15)
C39 0.077(2) 0.058(2) 0.081(2) 0.0015(18) -0.0033(19) 0.0324(18)
C40 0.0331(16) 0.112(3) 0.0540(19) -0.0078(19) -0.0026(14) 0.0069(17)
C41 0.061(2) 0.156(4) 0.0329(17) 0.017(2) 0.0002(16) 0.043(2)
C42 0.116(4) 0.194(6) 0.088(3) 0.093(4) -0.006(3) -0.013(4)
C43 0.089(3) 0.144(4) 0.0410(19) -0.004(2) -0.0177(19) 0.023(3)
C44 0.117(4) 0.376(10) 0.030(2) 0.028(4) 0.014(2) 0.106(5)
C45 0.0498(16) 0.0316(14) 0.0342(14) 0.0018(11) 0.0081(12) 0.0125(12)
C46 0.102(3) 0.0463(18) 0.0473(18) -0.0049(14) 0.0135(18) 0.0229(18)
C47 0.0432(17) 0.063(2) 0.0594(19) 0.0126(15) 0.0099(14) 0.0201(15)
C48 0.073(2) 0.0318(14) 0.0400(15) 0.0049(12) 0.0067(14) 0.0097(14)
C50 0.202(8) 0.151(6) 0.238(10) 0.004(6) -0.012(7) -0.072(6)
C51 0.090(3) 0.100(3) 0.051(2) 0.003(2) 0.002(2) -0.051(3)
C52 0.048(2) 0.054(2) 0.117(4) 0.003(2) 0.013(2) -0.0156(16)
C53 0.081(3) 0.070(3) 0.089(3) -0.020(2) 0.016(2) -0.032(2)
C54 0.074(3) 0.099(4) 0.094(3) -0.009(3) -0.007(3) -0.039(3)
C55 0.061(2) 0.085(3) 0.107(4) 0.017(3) -0.002(3) -0.029(2)
C56 0.066(2) 0.053(2) 0.107(3) -0.006(2) 0.017(2) -0.0088(18)
C57 0.40(2) 0.170(9) 0.143(7) -0.034(6) -0.005(9) 0.088(10)
C58 0.78(7) 0.31(2) 0.50(3) 0.20(2) 0.18(4) -0.10(3)
C59 0.44(5) 0.30(3) 0.22(2) 0.000 -0.21(3) 0.000

loop_
_atom_type_symbol
_atom_type_description
_atom_type_scat_dispersion_real
_atom_type_scat_dispersion_imag
_atom_type_scat_source
C C 0.0033 0.0016 'International Tables Vol C Tables 4.2.6.8 and 6.1.1.4'
H H 0.0000 0.0000 'International Tables Vol C Tables 4.2.6.8 and 6.1.1.4'
P P 0.1023 0.0942 'International Tables Vol C Tables 4.2.6.8 and 6.1.1.4'
N N 0.0061 0.0033 'International Tables Vol C Tables 4.2.6.8 and 6.1.1.4'

loop_
_geom_angle_atom_site_label_1
_geom_angle_atom_site_label_2
_geom_angle_atom_site_label_3
_geom_angle
_geom_angle_site_symmetry_1
C1 P1 C13 100.39(12) .
C3 P2 C4 105.96(12) .
C3 P2 C31 113.65(11) .
C4 P2 C31 98.74(11) .
C2 C1 P1 125.0(2) .
C1 C2 C3 109.7(2) .
C2 C3 P2 111.53(17) .
C8 C4 C5 103.3(2) .
C8 C4 P2 110.05(18) .
C5 C4 P2 108.66(19) .
C4 C5 C6 104.8(2) .
N7 C6 C5 102.5(2) .
C8 N7 C6 113.9(2) .
C8 N7 C9 121.1(3) .
C6 N7 C9 124.6(2) .
N12 C8 N7 127.9(3) .
N12 C8 C4 123.9(2) .
N7 C8 C4 108.2(3) .
C10 C9 N7 107.9(3) .
C10 C9 C10' 40.0(3) .
N7 C9 C10' 105.9(3) .
C9 C10 C11 106.8(5) .
N12 C11 C10 110.2(5) .
C11' C10' C9 110.4(4) .
C10' C11' N12 104.3(4) .
C8 N12 C11 109.9(3) .
C8 N12 C11' 117.4(3) .
C11 N12 C11' 23.4(3) .
C18 C13 C14 119.0(2) .
C18 C13 P1 121.29(18) .
C14 C13 P1 119.37(18) .
C15 C14 C13 118.4(2) .
C15 C14 C19 117.3(2) .
C13 C14 C19 124.3(2) .
C14 C15 C16 123.3(2) .
C17 C16 C15 116.7(2) .
C17 C16 C23 123.2(2) .
C15 C16 C23 120.1(2) .
C16 C17 C18 123.8(2) .
C17 C18 C13 118.0(2) .
C17 C18 C27 117.8(2) .
C13 C18 C27 124.1(2) .
C21 C19 C20 110.2(3) .
C21 C19 C22 106.2(2) .
C20 C19 C22 105.2(2) .
C21 C19 C14 112.1(2) .
C20 C19 C14 111.4(2) .
C22 C19 C14 111.5(2) .
C25 C23 C26 108.1(3) .
C25 C23 C24 110.5(4) .
C26 C23 C24 107.2(3) .
C25 C23 C16 109.8(2) .
C26 C23 C16 112.2(2) .
C24 C23 C16 109.0(2) .
C29 C27 C30 111.0(2) .
C29 C27 C28 105.6(2) .
C30 C27 C28 105.5(2) .
C29 C27 C18 110.9(2) .
C30 C27 C18 112.3(2) .
C28 C27 C18 111.3(2) .
C36 C31 C32 117.8(2) .
C36 C31 P2 112.41(16) .
C32 C31 P2 126.22(17) .
C33 C32 C31 117.4(2) .
C33 C32 C37 113.1(2) .
C31 C32 C37 129.3(2) .
C34 C33 C32 124.9(2) .
C33 C34 C35 115.9(2) .
C33 C34 C41 119.8(3) .
C35 C34 C41 124.3(3) .
C36 C35 C34 123.6(2) .
C35 C36 C31 118.7(2) .
C35 C36 C45 116.6(2) .
C31 C36 C45 124.7(2) .
C38 C37 C39 108.2(2) .
C38 C37 C40 105.5(2) .
C39 C37 C40 107.5(3) .
C38 C37 C32 117.7(2) .
C39 C37 C32 110.8(3) .
C40 C37 C32 106.7(2) .
C44 C41 C43 114.1(4) .
C44 C41 C34 112.6(3) .
C43 C41 C34 109.9(3) .
C44 C41 C42 104.6(4) .
C43 C41 C42 107.4(3) .
C34 C41 C42 107.9(3) .
C48 C45 C47 110.9(2) .
C48 C45 C46 105.3(2) .
C47 C45 C46 106.8(2) .
C48 C45 C36 112.3(2) .
C47 C45 C36 111.4(2) .
C46 C45 C36 109.9(2) .
C50 C51 C56 119.1(6) .
C50 C51 C52 122.0(6) .
C56 C51 C52 118.9(4) .
C53 C52 C51 117.3(4) .
C54 C53 C52 122.1(4) .
C55 C54 C53 119.8(5) .
C54 C55 C56 122.8(5) .
C55 C56 C51 119.1(4) .
C59 C58 C57 130(2) .
C58 C59 C58 119(4) 2

loop_
_geom_bond_atom_site_label_1
_geom_bond_atom_site_label_2
_geom_bond_distance
_geom_bond_site_symmetry_2
P1 C1 1.650(3) .
P1 C13 1.849(2) .
P2 C3 1.843(2) .
P2 C4 1.864(3) .
P2 C31 1.868(2) .
C1 C2 1.491(3) .
C2 C3 1.538(3) .
C4 C8 1.505(4) .
C4 C5 1.527(4) .
C5 C6 1.528(4) .
C6 N7 1.446(4) .
N7 C8 1.361(3) .
N7 C9 1.454(4) .
C8 N12 1.276(4) .
C9 C10 1.454(7) .
C9 C10' 1.614(6) .
C10 C11 1.520(8) .
C11 N12 1.445(7) .
C10' C11' 1.497(7) .
C11' N12 1.559(6) .
C13 C18 1.423(3) .
C13 C14 1.432(3) .
C14 C15 1.380(3) .
C14 C19 1.566(3) .
C15 C16 1.396(3) .
C16 C17 1.380(3) .
C16 C23 1.526(4) .
C17 C18 1.389(3) .
C18 C27 1.551(3) .
C19 C21 1.530(4) .
C19 C20 1.533(4) .
C19 C22 1.535(4) .
C23 C25 1.497(5) .
C23 C26 1.524(4) .
C23 C24 1.524(5) .
C27 C29 1.533(4) .
C27 C30 1.537(4) .
C27 C28 1.545(4) .
C31 C36 1.431(3) .
C31 C32 1.435(3) .
C32 C33 1.385(3) .
C32 C37 1.567(4) .
C33 C34 1.372(4) .
C34 C35 1.387(4) .
C34 C41 1.536(4) .
C35 C36 1.378(3) .
C36 C45 1.552(3) .
C37 C38 1.509(4) .
C37 C39 1.533(4) .
C37 C40 1.547(4) .
C41 C44 1.463(6) .
C41 C43 1.523(5) .
C41 C42 1.584(7) .
C45 C48 1.532(4) .
C45 C47 1.541(4) .
C45 C46 1.548(4) .
C50 C51 1.360(8) .
C51 C56 1.387(6) .
C51 C52 1.425(6) .
C52 C53 1.355(6) .
C53 C54 1.340(6) .
C54 C55 1.331(6) .
C55 C56 1.329(6) .
C57 C58 1.41(3) .
C58 C59 1.16(4) .
C59 C58 1.16(4) 2

loop_
_geom_torsion_atom_site_label_1
_geom_torsion_atom_site_label_2
_geom_torsion_atom_site_label_3
_geom_torsion_atom_site_label_4
_geom_torsion
_geom_torsion_site_symmetry_4
C13 P1 C1 C2 -174.8(2) .
P1 C1 C2 C3 117.1(2) .
C1 C2 C3 P2 -173.08(18) .
C4 P2 C3 C2 105.8(2) .
C31 P2 C3 C2 -146.90(18) .
C3 P2 C4 C8 -57.7(2) .
C31 P2 C4 C8 -175.44(19) .
C3 P2 C4 C5 -170.15(17) .
C31 P2 C4 C5 72.07(19) .
C8 C4 C5 C6 -25.1(3) .
P2 C4 C5 C6 91.8(2) .
C4 C5 C6 N7 25.8(3) .
C5 C6 N7 C8 -17.6(3) .
C5 C6 N7 C9 169.2(3) .
C6 N7 C8 N12 -178.2(3) .
C9 N7 C8 N12 -4.8(5) .
C6 N7 C8 C4 1.7(3) .
C9 N7 C8 C4 175.1(3) .
C5 C4 C8 N12 -165.0(3) .
P2 C4 C8 N12 79.1(3) .
C5 C4 C8 N7 15.1(3) .
P2 C4 C8 N7 -100.8(2) .
C8 N7 C9 C10 -16.7(5) .
C6 N7 C9 C10 156.0(4) .
C8 N7 C9 C10' 25.1(4) .
C6 N7 C9 C10' -162.2(3) .
N7 C9 C10 C11 49.8(6) .
C10' C9 C10 C11 -43.7(5) .
C9 C10 C11 N12 -70.2(7) .
C10 C9 C10' C11' 42.9(5) .
N7 C9 C10' C11' -56.2(5) .
C9 C10' C11' N12 62.6(5) .
N7 C8 N12 C11 -12.0(5) .
C4 C8 N12 C11 168.2(4) .
N7 C8 N12 C11' 12.3(5) .
C4 C8 N12 C11' -167.6(3) .
C10 C11 N12 C8 48.1(6) .
C10 C11 N12 C11' -65.1(9) .
C10' C11' N12 C8 -41.2(6) .
C10' C11' N12 C11 35.4(8) .
C1 P1 C13 C18 -82.1(2) .
C1 P1 C13 C14 91.3(2) .
C18 C13 C14 C15 8.2(3) .
P1 C13 C14 C15 -165.44(18) .
C18 C13 C14 C19 -171.6(2) .
P1 C13 C14 C19 14.8(3) .
C13 C14 C15 C16 -1.1(3) .
C19 C14 C15 C16 178.7(2) .
C14 C15 C16 C17 -4.9(4) .
C14 C15 C16 C23 176.2(2) .
C15 C16 C17 C18 3.8(4) .
C23 C16 C17 C18 -177.4(2) .
C16 C17 C18 C13 3.2(4) .
C16 C17 C18 C27 -175.3(2) .
C14 C13 C18 C17 -9.2(3) .
P1 C13 C18 C17 164.32(18) .
C14 C13 C18 C27 169.2(2) .
P1 C13 C18 C27 -17.3(3) .
C15 C14 C19 C21 106.1(3) .
C13 C14 C19 C21 -74.2(3) .
C15 C14 C19 C20 -130.0(3) .
C13 C14 C19 C20 49.8(3) .
C15 C14 C19 C22 -12.8(3) .
C13 C14 C19 C22 166.9(2) .
C17 C16 C23 C25 -114.6(3) .
C15 C16 C23 C25 64.2(4) .
C17 C16 C23 C26 5.7(4) .
C15 C16 C23 C26 -175.5(3) .
C17 C16 C23 C24 124.2(3) .
C15 C16 C23 C24 -57.0(4) .
C17 C18 C27 C29 133.8(2) .
C13 C18 C27 C29 -44.6(3) .
C17 C18 C27 C30 -101.3(3) .
C13 C18 C27 C30 80.2(3) .
C17 C18 C27 C28 16.6(3) .
C13 C18 C27 C28 -161.8(2) .
C3 P2 C31 C36 124.91(18) .
C4 P2 C31 C36 -123.31(18) .
C3 P2 C31 C32 -77.1(2) .
C4 P2 C31 C32 34.7(2) .
C36 C31 C32 C33 13.0(3) .
P2 C31 C32 C33 -144.0(2) .
C36 C31 C32 C37 -162.6(2) .
P2 C31 C32 C37 40.4(4) .
C31 C32 C33 C34 -3.0(4) .
C37 C32 C33 C34 173.3(3) .
C32 C33 C34 C35 -7.3(5) .
C32 C33 C34 C41 172.1(3) .
C33 C34 C35 C36 7.6(4) .
C41 C34 C35 C36 -171.8(3) .
C34 C35 C36 C31 2.4(4) .
C34 C35 C36 C45 -177.5(3) .
C32 C31 C36 C35 -12.8(3) .
P2 C31 C36 C35 147.3(2) .
C32 C31 C36 C45 167.0(2) .
P2 C31 C36 C45 -32.9(3) .
C33 C32 C37 C38 -174.6(3) .
C31 C32 C37 C38 1.1(4) .
C33 C32 C37 C39 60.3(3) .
C31 C32 C37 C39 -124.0(3) .
C33 C32 C37 C40 -56.4(3) .
C31 C32 C37 C40 119.3(3) .
C33 C34 C41 C44 -172.5(5) .
C35 C34 C41 C44 6.9(6) .
C33 C34 C41 C43 59.2(5) .
C35 C34 C41 C43 -121.4(4) .
C33 C34 C41 C42 -57.6(4) .
C35 C34 C41 C42 121.8(4) .
C35 C36 C45 C48 145.0(2) .
C31 C36 C45 C48 -34.8(3) .
C35 C36 C45 C47 -90.0(3) .
C31 C36 C45 C47 90.2(3) .
C35 C36 C45 C46 28.2(3) .
C31 C36 C45 C46 -151.6(2) .
C50 C51 C52 C53 179.4(4) .
C56 C51 C52 C53 0.6(5) .
C51 C52 C53 C54 1.7(5) .
C52 C53 C54 C55 -3.3(6) .
C53 C54 C55 C56 2.6(6) .
C54 C55 C56 C51 -0.3(6) .
C50 C51 C56 C55 179.9(4) .
C52 C51 C56 C55 -1.3(5) .
C57 C58 C59 C58 164(4) 2
